data_4067329
loop_
_publ_author_name
'Jiang, Chunfang'
'Blacque, Olivier'
'Berke, Heinz'

_publ_section_title
;
 Activation of Terminal Alkynes by Frustrated Lewis Pairs
;
_journal_issue 1
_journal_name_full Organometallics
_journal_page_first 125
_journal_paper_doi 10.1021/om9008636
_journal_volume 29
_journal_year 2010
_chemical_formula_moiety 'C32 H29 B F15 P, C7 H8'
_chemical_formula_sum 'C39 H37 B F15 P'
_chemical_formula_weight 832.47
_chemical_name_systematic
;
Tris(pentafluorophenyl)[2-(tri-tert-butylphosphonio)ethenyl]borate
;
_space_group_IT_number 14
_symmetry_cell_setting monoclinic
_symmetry_space_group_name_Hall '-P 2ybc'
_symmetry_space_group_name_H-M 'P 1 21/c 1'
_atom_sites_solution_hydrogens geom
_atom_sites_solution_primary direct
_atom_sites_solution_secondary difmap
_audit_creation_method SHELXL-97
_cell_angle_alpha 90.00
_cell_angle_beta 104.935(2)
_cell_angle_gamma 90.00
_cell_formula_units_Z 4
_cell_length_a 12.3469(2)
_cell_length_b 18.0538(2)
_cell_length_c 17.8463(2)
_cell_measurement_reflns_used 14370
_cell_measurement_temperature 183(2)
_cell_measurement_theta_max 29.3
_cell_measurement_theta_min 2.6
_cell_volume 3843.71(9)
_computing_cell_refinement
;
CrysAlisPro, Oxford Diffraction Ltd.,
Version 1.171.33.41 (release 06-05-2009 CrysAlis171 .NET)
(compiled May  6 2009,17:20:42)
;
_computing_data_collection
;
CrysAlisPro, Oxford Diffraction Ltd.,
Version 1.171.33.41 (release 06-05-2009 CrysAlis171 .NET)
(compiled May  6 2009,17:20:42)
;
_computing_data_reduction
;
CrysAlisPro, Oxford Diffraction Ltd.,
Version 1.171.33.41 (release 06-05-2009 CrysAlis171 .NET)
(compiled May  6 2009,17:20:42)
;
_computing_molecular_graphics
; ORTEP-3 for Windows, Version 2.01.
  Farrugia, L. J. (1997). J. Appl. Cryst. 30, 565.
;
_computing_publication_material
; WinGX -- An integrated system of Windows programs for the solution,
 refinment and analysis of single crystal X-ray diffraction data,
 Version 1.80.00.
 Farrugia, L. J. (1999). J. Appl. Cryst. 32, 837-838.
 SHELXL97. Program for crystal structure refinement.
 Sheldrick, G.M. (2008). Acta Cryst. A64, 112-122.
 PLATON for Windows, Version 1.12.
 Spek, A. L. (2003). J. Appl. Cryst. 36, 7-13. 
;
_computing_structure_refinement
; SHELXL97. Program for crystal structure refinement.
  Sheldrick, G.M. (2008). Acta Cryst. A64, 112-122.
;
_computing_structure_solution
; SHELXS97. Program for Crystal Structure solution.
  Sheldrick, G.M. (2008). Acta Cryst. A64, 112-122.  
;
_diffrn_ambient_temperature 183(2)
_diffrn_detector_area_resol_mean 10.4498
_diffrn_measured_fraction_theta_full 0.999
_diffrn_measured_fraction_theta_max 0.999
_diffrn_measurement_device_type
; Goniometer Xcalibur, detector: Ruby
Oxford Diffraction (2007). Oxford Diffraction Ltd.,
Xcalibur CCD system
;
_diffrn_measurement_method 'omega scans'
_diffrn_radiation_monochromator graphite
_diffrn_radiation_source 'Enhance (Mo) X-ray Source'
_diffrn_radiation_type MoK\a
_diffrn_radiation_wavelength 0.71073
_diffrn_reflns_av_R_equivalents 0.026
_diffrn_reflns_av_sigmaI/netI 0.034
_diffrn_reflns_limit_h_max 12
_diffrn_reflns_limit_h_min -15
_diffrn_reflns_limit_k_max 22
_diffrn_reflns_limit_k_min -22
_diffrn_reflns_limit_l_max 22
_diffrn_reflns_limit_l_min -21
_diffrn_reflns_number 33277
_diffrn_reflns_theta_full 26.4
_diffrn_reflns_theta_max 26.4
_diffrn_reflns_theta_min 2.6
_diffrn_standards_number 0
_exptl_absorpt_coefficient_mu 0.173
_exptl_absorpt_correction_T_max 0.986
_exptl_absorpt_correction_T_min 0.950
_exptl_absorpt_correction_type analytical
_exptl_absorpt_process_details
;
CrysAlisPro, Oxford Diffraction Ltd.,
Version 1.171.33.41 (release 06-05-2009 CrysAlis171 .NET)
(compiled May  6 2009,17:20:42)
Analytical numeric absorption correction using a multifaceted crystal
model based on expressions derived by R.C. Clark & J.S. Reid.
(Clark, R. C. & Reid, J. S. (1995). Acta Cryst. A51, 887-897)
;
_exptl_crystal_colour colourless
_exptl_crystal_density_diffrn 1.439
_exptl_crystal_density_method 'not measured'
_exptl_crystal_description prism
_exptl_crystal_F_000 1704
_exptl_crystal_size_max 0.50
_exptl_crystal_size_mid 0.19
_exptl_crystal_size_min 0.08
_refine_diff_density_max 0.889
_refine_diff_density_min -0.29
_refine_diff_density_rms 0.05
_refine_ls_extinction_method none
_refine_ls_goodness_of_fit_ref 1.09
_refine_ls_hydrogen_treatment mixed
_refine_ls_matrix_type full
_refine_ls_number_parameters 523
_refine_ls_number_reflns 7864
_refine_ls_number_restraints 0
_refine_ls_restrained_S_all 1.09
_refine_ls_R_factor_all 0.073
_refine_ls_R_factor_gt 0.050
_refine_ls_shift/su_max 0.001
_refine_ls_shift/su_mean 0.000
_refine_ls_structure_factor_coef Fsqd
_refine_ls_weighting_details 'w=1/[\s\^2\^(Fo\^2\^)+(0.0722P)\^2\^+0.9250P] where P=(Fo\^2\^+2Fc\^2\^)/3'
_refine_ls_weighting_scheme calc
_refine_ls_wR_factor_gt 0.134
_refine_ls_wR_factor_ref 0.141
_reflns_number_gt 5618
_reflns_number_total 7864
_reflns_threshold_expression >2sigma(I)
_cod_data_source_file om9008636_si_002.cif
_cod_data_source_block 2a
_cod_original_sg_symbol_H-M 'P 21/c'
_cod_database_code 4067329

loop_
_symmetry_equiv_pos_as_xyz
'x, y, z'
'-x, y+1/2, -z+1/2'
'-x, -y, -z'
'x, -y-1/2, z-1/2'

loop_
_atom_site_label
_atom_site_type_symbol
_atom_site_fract_x
_atom_site_fract_y
_atom_site_fract_z
_atom_site_U_iso_or_equiv
_atom_site_adp_type
_atom_site_occupancy
_atom_site_symmetry_multiplicity
_atom_site_calc_flag
_atom_site_refinement_flags
C1 C 0.44329(19) 0.26541(12) 0.63849(12) 0.0273(5) Uani 1 1 d .
H1 H 0.433(2) 0.3055(13) 0.6660(13) 0.034(6) Uiso 1 1 d .
C2 C 0.54488(19) 0.24727(12) 0.63156(12) 0.0298(5) Uani 1 1 d .
H2 H 0.553(2) 0.2012(14) 0.6017(14) 0.041(7) Uiso 1 1 d .
C3 C 0.7857(2) 0.22259(14) 0.67960(17) 0.0464(7) Uani 1 1 d .
C4 C 0.7606(3) 0.16924(17) 0.6096(2) 0.0664(9) Uani 1 1 d .
H4A H 0.8244 0.1358 0.6138 0.100 Uiso 1 1 calc R
H4B H 0.7482 0.1979 0.5615 0.100 Uiso 1 1 calc R
H4C H 0.6934 0.1402 0.6092 0.100 Uiso 1 1 calc R
C5 C 0.7860(3) 0.17553(17) 0.7499(2) 0.0694(9) Uani 1 1 d .
H5A H 0.8352 0.1326 0.7513 0.104 Uiso 1 1 calc R
H5B H 0.7097 0.1585 0.7469 0.104 Uiso 1 1 calc R
H5C H 0.8135 0.2050 0.7971 0.104 Uiso 1 1 calc R
C6 C 0.9024(2) 0.25575(19) 0.6841(2) 0.0731(10) Uani 1 1 d .
H6A H 0.9258 0.2869 0.7304 0.110 Uiso 1 1 calc R
H6B H 0.8989 0.2858 0.6378 0.110 Uiso 1 1 calc R
H6C H 0.9567 0.2156 0.6868 0.110 Uiso 1 1 calc R
C7 C 0.6760(2) 0.34313(13) 0.76160(13) 0.0377(6) Uani 1 1 d .
C8 C 0.6308(3) 0.29060(16) 0.81461(15) 0.0551(8) Uani 1 1 d .
H8A H 0.6360 0.3149 0.8645 0.083 Uiso 1 1 calc R
H8B H 0.6754 0.2450 0.8231 0.083 Uiso 1 1 calc R
H8C H 0.5523 0.2785 0.7899 0.083 Uiso 1 1 calc R
C9 C 0.7965(3) 0.36514(19) 0.80520(17) 0.0646(9) Uani 1 1 d .
H9A H 0.8268 0.3995 0.7733 0.097 Uiso 1 1 calc R
H9B H 0.8436 0.3207 0.8157 0.097 Uiso 1 1 calc R
H9C H 0.7956 0.3892 0.8543 0.097 Uiso 1 1 calc R
C10 C 0.6018(3) 0.41223(15) 0.75050(17) 0.0559(8) Uani 1 1 d .
H10A H 0.6000 0.4320 0.8013 0.084 Uiso 1 1 calc R
H10B H 0.5256 0.3992 0.7212 0.084 Uiso 1 1 calc R
H10C H 0.6323 0.4497 0.7219 0.084 Uiso 1 1 calc R
C11 C 0.6810(2) 0.36479(14) 0.58828(14) 0.0429(6) Uani 1 1 d .
C12 C 0.6944(3) 0.3246(2) 0.51608(17) 0.0666(9) Uani 1 1 d .
H12A H 0.6862 0.3602 0.4735 0.100 Uiso 1 1 calc R
H12B H 0.6367 0.2862 0.5014 0.100 Uiso 1 1 calc R
H12C H 0.7688 0.3017 0.5270 0.100 Uiso 1 1 calc R
C13 C 0.5690(3) 0.40646(15) 0.56268(15) 0.0536(7) Uani 1 1 d .
H13A H 0.5723 0.4417 0.5215 0.080 Uiso 1 1 calc R
H13B H 0.5551 0.4333 0.6070 0.080 Uiso 1 1 calc R
H13C H 0.5082 0.3710 0.5432 0.080 Uiso 1 1 calc R
C14 C 0.7756(3) 0.42231(19) 0.6159(2) 0.0778(11) Uani 1 1 d .
H14A H 0.8484 0.3972 0.6277 0.117 Uiso 1 1 calc R
H14B H 0.7662 0.4472 0.6626 0.117 Uiso 1 1 calc R
H14C H 0.7723 0.4590 0.5749 0.117 Uiso 1 1 calc R
C15 C 0.34425(17) 0.14992(12) 0.55199(11) 0.0259(5) Uani 1 1 d .
C16 C 0.32783(19) 0.07460(12) 0.55872(12) 0.0310(5) Uani 1 1 d .
C17 C 0.3441(2) 0.02267(13) 0.50621(14) 0.0392(6) Uani 1 1 d .
C18 C 0.3743(2) 0.04477(15) 0.44093(14) 0.0436(6) Uani 1 1 d .
C19 C 0.3871(2) 0.11901(15) 0.42949(13) 0.0408(6) Uani 1 1 d .
C20 C 0.37293(19) 0.16886(13) 0.48435(12) 0.0305(5) Uani 1 1 d .
C21 C 0.21859(18) 0.26346(12) 0.56753(11) 0.0273(5) Uani 1 1 d .
C22 C 0.11727(19) 0.22763(13) 0.54022(12) 0.0326(5) Uani 1 1 d .
C23 C 0.0205(2) 0.26068(16) 0.49727(13) 0.0406(6) Uani 1 1 d .
C24 C 0.0220(2) 0.33420(16) 0.47980(13) 0.0440(6) Uani 1 1 d .
C25 C 0.1192(2) 0.37362(14) 0.50624(14) 0.0408(6) Uani 1 1 d .
C26 C 0.2143(2) 0.33783(13) 0.54896(12) 0.0331(5) Uani 1 1 d .
C27 C 0.32213(18) 0.18463(12) 0.69875(11) 0.0267(5) Uani 1 1 d .
C28 C 0.24570(19) 0.20693(13) 0.73890(12) 0.0328(5) Uani 1 1 d .
C29 C 0.2448(2) 0.18249(15) 0.81181(13) 0.0409(6) Uani 1 1 d .
C30 C 0.3254(2) 0.13423(14) 0.84977(12) 0.0404(6) Uani 1 1 d .
C31 C 0.4069(2) 0.11250(12) 0.81521(12) 0.0361(6) Uani 1 1 d .
C32 C 0.40315(19) 0.13707(12) 0.74158(12) 0.0306(5) Uani 1 1 d .
C33 C 0.1008(4) 0.0422(3) 0.1758(3) 0.1094(15) Uani 1 1 d .
H33A H 0.0960 0.0950 0.1627 0.164 Uiso 1 1 calc R
H33B H 0.0505 0.0142 0.1340 0.164 Uiso 1 1 calc R
H33C H 0.1780 0.0251 0.1824 0.164 Uiso 1 1 calc R
C34 C 0.0685(3) 0.0311(2) 0.24650(19) 0.0706(10) Uani 1 1 d .
C35 C 0.1036(3) 0.06999(19) 0.31132(19) 0.0625(8) Uani 1 1 d .
H35 H 0.1542 0.1098 0.3122 0.075 Uiso 1 1 calc R
C36 C 0.0682(4) 0.0542(3) 0.3799(2) 0.0934(13) Uani 1 1 d .
H36 H 0.0946 0.0836 0.4251 0.112 Uiso 1 1 calc R
C37 C -0.0009(3) -0.0012(2) 0.3804(3) 0.0810(11) Uani 1 1 d .
H37 H -0.0230 -0.0132 0.4261 0.097 Uiso 1 1 calc R
C38 C -0.0423(3) -0.04321(18) 0.3106(2) 0.0712(9) Uani 1 1 d .
H38 H -0.0939 -0.0823 0.3101 0.085 Uiso 1 1 calc R
C39 C -0.0102(3) -0.02886(16) 0.2468(2) 0.0663(9) Uani 1 1 d .
H39 H -0.0385 -0.0576 0.2013 0.080 Uiso 1 1 calc R
F1 F 0.29224(12) 0.04721(7) 0.61886(7) 0.0411(3) Uani 1 1 d .
F2 F 0.32901(16) -0.05007(8) 0.51821(9) 0.0628(5) Uani 1 1 d .
F3 F 0.38944(16) -0.00498(10) 0.38879(10) 0.0689(5) Uani 1 1 d .
F4 F 0.41324(15) 0.14253(10) 0.36476(8) 0.0623(5) Uani 1 1 d .
F5 F 0.38709(12) 0.24115(7) 0.46868(7) 0.0412(3) Uani 1 1 d .
F6 F 0.10906(11) 0.15472(8) 0.55699(8) 0.0435(4) Uani 1 1 d .
F7 F -0.07484(12) 0.22124(10) 0.47296(9) 0.0581(4) Uani 1 1 d .
F8 F -0.07161(14) 0.36785(11) 0.43789(9) 0.0680(5) Uani 1 1 d .
F9 F 0.12145(15) 0.44618(9) 0.48968(10) 0.0624(5) Uani 1 1 d .
F10 F 0.30554(12) 0.38173(7) 0.57317(8) 0.0431(3) Uani 1 1 d .
F11 F 0.48521(11) 0.11171(7) 0.71060(7) 0.0396(3) Uani 1 1 d .
F12 F 0.48945(14) 0.06682(8) 0.85258(8) 0.0531(4) Uani 1 1 d .
F13 F 0.32529(15) 0.10840(9) 0.92058(7) 0.0589(5) Uani 1 1 d .
F14 F 0.16480(14) 0.20586(10) 0.84575(8) 0.0620(5) Uani 1 1 d .
F15 F 0.16340(12) 0.25633(9) 0.70710(8) 0.0479(4) Uani 1 1 d .
P1 P 0.67386(5) 0.29621(3) 0.66668(3) 0.02712(15) Uani 1 1 d .
B1 B 0.3309(2) 0.21619(13) 0.61337(13) 0.0251(5) Uani 1 1 d .

loop_
_atom_site_aniso_label
_atom_site_aniso_U_11
_atom_site_aniso_U_22
_atom_site_aniso_U_33
_atom_site_aniso_U_23
_atom_site_aniso_U_13
_atom_site_aniso_U_12
C1 0.0303(13) 0.0240(11) 0.0285(10) -0.0005(9) 0.0092(9) -0.0008(9)
C2 0.0282(13) 0.0286(11) 0.0318(11) -0.0035(10) 0.0061(9) -0.0032(9)
C3 0.0234(13) 0.0385(14) 0.0746(18) -0.0050(13) 0.0079(12) 0.0034(11)
C4 0.062(2) 0.0488(17) 0.095(2) -0.0165(17) 0.0323(18) 0.0144(15)
C5 0.066(2) 0.0534(18) 0.084(2) 0.0159(17) 0.0110(18) 0.0287(16)
C6 0.0284(17) 0.076(2) 0.112(3) -0.004(2) 0.0126(17) 0.0009(15)
C7 0.0385(14) 0.0382(13) 0.0338(12) -0.0102(10) 0.0044(10) -0.0074(11)
C8 0.069(2) 0.0617(18) 0.0369(13) 0.0027(13) 0.0172(13) 0.0096(15)
C9 0.055(2) 0.076(2) 0.0524(16) -0.0175(15) -0.0050(14) -0.0192(16)
C10 0.076(2) 0.0391(15) 0.0522(16) -0.0144(13) 0.0154(15) 0.0049(14)
C11 0.0395(15) 0.0482(15) 0.0396(13) 0.0066(11) 0.0081(11) -0.0160(12)
C12 0.073(2) 0.085(2) 0.0491(16) 0.0066(16) 0.0292(16) 0.0054(19)
C13 0.071(2) 0.0430(15) 0.0429(14) 0.0145(12) 0.0068(14) 0.0036(14)
C14 0.066(2) 0.075(2) 0.085(2) 0.0250(19) 0.0055(18) -0.0407(19)
C15 0.0174(11) 0.0315(11) 0.0271(10) -0.0004(9) 0.0027(8) -0.0007(9)
C16 0.0301(13) 0.0326(12) 0.0288(11) 0.0007(9) 0.0050(9) -0.0002(10)
C17 0.0404(15) 0.0301(12) 0.0436(13) -0.0054(10) 0.0043(11) -0.0010(10)
C18 0.0412(15) 0.0482(15) 0.0416(13) -0.0188(12) 0.0111(11) 0.0028(12)
C19 0.0348(14) 0.0576(16) 0.0331(12) -0.0064(11) 0.0142(10) -0.0068(12)
C20 0.0259(12) 0.0351(12) 0.0304(11) -0.0008(10) 0.0070(9) -0.0035(10)
C21 0.0252(12) 0.0351(12) 0.0228(10) -0.0006(9) 0.0083(8) 0.0020(9)
C22 0.0309(13) 0.0389(13) 0.0296(11) -0.0012(10) 0.0105(10) -0.0003(10)
C23 0.0241(13) 0.0643(17) 0.0324(12) -0.0049(12) 0.0056(10) -0.0003(12)
C24 0.0355(15) 0.0646(18) 0.0317(12) 0.0108(12) 0.0081(11) 0.0165(13)
C25 0.0454(16) 0.0426(14) 0.0380(13) 0.0107(11) 0.0172(11) 0.0115(12)
C26 0.0319(13) 0.0389(13) 0.0313(11) 0.0015(10) 0.0131(10) 0.0013(10)
C27 0.0242(12) 0.0299(11) 0.0250(10) -0.0035(9) 0.0044(9) -0.0069(9)
C28 0.0268(12) 0.0420(13) 0.0287(11) -0.0015(10) 0.0054(9) -0.0049(10)
C29 0.0404(15) 0.0556(16) 0.0299(11) -0.0084(11) 0.0149(11) -0.0108(13)
C30 0.0569(17) 0.0418(14) 0.0217(11) -0.0025(10) 0.0088(11) -0.0153(13)
C31 0.0458(15) 0.0289(12) 0.0275(11) 0.0002(10) -0.0014(10) -0.0042(11)
C32 0.0307(13) 0.0287(11) 0.0319(11) -0.0045(9) 0.0075(10) -0.0050(10)
C33 0.106(4) 0.134(4) 0.095(3) 0.026(3) 0.038(3) 0.039(3)
C34 0.068(2) 0.082(2) 0.0591(19) 0.0093(18) 0.0114(17) 0.0305(19)
C35 0.0435(18) 0.069(2) 0.067(2) -0.0023(17) -0.0002(15) -0.0042(15)
C36 0.074(3) 0.112(3) 0.076(3) -0.013(2) -0.015(2) 0.029(3)
C37 0.059(2) 0.080(3) 0.103(3) 0.027(2) 0.019(2) 0.017(2)
C38 0.065(2) 0.0503(19) 0.091(3) 0.0108(19) 0.008(2) 0.0075(16)
C39 0.0475(19) 0.0395(16) 0.109(3) 0.0151(17) 0.0145(18) 0.0077(14)
F1 0.0566(10) 0.0312(7) 0.0363(7) 0.0015(6) 0.0132(6) -0.0092(6)
F2 0.0936(14) 0.0294(8) 0.0629(10) -0.0100(7) 0.0157(9) -0.0023(8)
F3 0.0858(13) 0.0651(11) 0.0621(10) -0.0333(9) 0.0306(9) 0.0016(9)
F4 0.0753(12) 0.0811(12) 0.0420(8) -0.0110(8) 0.0361(8) -0.0155(10)
F5 0.0494(9) 0.0411(8) 0.0352(7) 0.0038(6) 0.0146(6) -0.0093(7)
F6 0.0313(8) 0.0431(8) 0.0535(8) -0.0019(7) 0.0064(6) -0.0095(6)
F7 0.0276(8) 0.0842(12) 0.0567(9) -0.0074(8) 0.0001(7) -0.0047(8)
F8 0.0422(10) 0.0951(13) 0.0608(10) 0.0249(9) 0.0027(8) 0.0261(9)
F9 0.0622(11) 0.0509(10) 0.0763(11) 0.0284(8) 0.0221(9) 0.0191(8)
F10 0.0397(8) 0.0339(7) 0.0555(8) 0.0051(6) 0.0117(7) -0.0035(6)
F11 0.0359(8) 0.0420(8) 0.0401(7) 0.0032(6) 0.0084(6) 0.0088(6)
F12 0.0726(11) 0.0416(8) 0.0368(7) 0.0077(6) -0.0010(7) 0.0080(8)
F13 0.0882(13) 0.0636(10) 0.0268(7) 0.0051(7) 0.0184(7) -0.0115(9)
F14 0.0547(10) 0.1007(13) 0.0397(8) -0.0017(8) 0.0285(7) 0.0010(9)
F15 0.0352(8) 0.0741(10) 0.0371(7) 0.0024(7) 0.0144(6) 0.0167(7)
P1 0.0218(3) 0.0256(3) 0.0328(3) -0.0031(2) 0.0051(2) -0.0038(2)
B1 0.0226(13) 0.0265(12) 0.0276(11) -0.0008(10) 0.0088(10) -0.0027(10)

loop_
_atom_type_symbol
_atom_type_description
_atom_type_scat_dispersion_real
_atom_type_scat_dispersion_imag
_atom_type_scat_source
C C 0.0033 0.0016 'International Tables Vol C Tables 4.2.6.8 and 6.1.1.4'
H H 0.0000 0.0000 'International Tables Vol C Tables 4.2.6.8 and 6.1.1.4'
F F 0.0171 0.0103 'International Tables Vol C Tables 4.2.6.8 and 6.1.1.4'
P P 0.1023 0.0942 'International Tables Vol C Tables 4.2.6.8 and 6.1.1.4'
B B 0.0013 0.0007 'International Tables Vol C Tables 4.2.6.8 and 6.1.1.4'

loop_
_geom_angle_atom_site_label_1
_geom_angle_atom_site_label_2
_geom_angle_atom_site_label_3
_geom_angle
C2 C1 B1 127.1(2)
C2 C1 H1 121.2(16)
B1 C1 H1 111.1(16)
C1 C2 P1 128.38(18)
C1 C2 H2 118.3(15)
P1 C2 H2 113.3(15)
C5 C3 C4 106.1(2)
C5 C3 C6 111.8(3)
C4 C3 C6 105.9(3)
C5 C3 P1 110.0(2)
C4 C3 P1 110.65(19)
C6 C3 P1 112.16(19)
C3 C4 H4A 109.5
C3 C4 H4B 109.5
H4A C4 H4B 109.5
C3 C4 H4C 109.5
H4A C4 H4C 109.5
H4B C4 H4C 109.5
C3 C5 H5A 109.5
C3 C5 H5B 109.5
H5A C5 H5B 109.5
C3 C5 H5C 109.5
H5A C5 H5C 109.5
H5B C5 H5C 109.5
C3 C6 H6A 109.5
C3 C6 H6B 109.5
H6A C6 H6B 109.5
C3 C6 H6C 109.5
H6A C6 H6C 109.5
H6B C6 H6C 109.5
C10 C7 C8 106.4(2)
C10 C7 C9 108.8(2)
C8 C7 C9 107.7(2)
C10 C7 P1 112.34(17)
C8 C7 P1 110.54(17)
C9 C7 P1 110.89(19)
C7 C8 H8A 109.5
C7 C8 H8B 109.5
H8A C8 H8B 109.5
C7 C8 H8C 109.5
H8A C8 H8C 109.5
H8B C8 H8C 109.5
C7 C9 H9A 109.5
C7 C9 H9B 109.5
H9A C9 H9B 109.5
C7 C9 H9C 109.5
H9A C9 H9C 109.5
H9B C9 H9C 109.5
C7 C10 H10A 109.5
C7 C10 H10B 109.5
H10A C10 H10B 109.5
C7 C10 H10C 109.5
H10A C10 H10C 109.5
H10B C10 H10C 109.5
C12 C11 C13 105.5(2)
C12 C11 C14 110.6(3)
C13 C11 C14 108.3(2)
C12 C11 P1 110.5(2)
C13 C11 P1 109.37(18)
C14 C11 P1 112.32(18)
C11 C12 H12A 109.5
C11 C12 H12B 109.5
H12A C12 H12B 109.5
C11 C12 H12C 109.5
H12A C12 H12C 109.5
H12B C12 H12C 109.5
C11 C13 H13A 109.5
C11 C13 H13B 109.5
H13A C13 H13B 109.5
C11 C13 H13C 109.5
H13A C13 H13C 109.5
H13B C13 H13C 109.5
C11 C14 H14A 109.5
C11 C14 H14B 109.5
H14A C14 H14B 109.5
C11 C14 H14C 109.5
H14A C14 H14C 109.5
H14B C14 H14C 109.5
C16 C15 C20 113.2(2)
C16 C15 B1 127.54(19)
C20 C15 B1 119.26(19)
F1 C16 C17 115.2(2)
F1 C16 C15 120.81(19)
C17 C16 C15 124.0(2)
F2 C17 C18 119.8(2)
F2 C17 C16 120.3(2)
C18 C17 C16 120.0(2)
F3 C18 C17 120.8(2)
F3 C18 C19 120.6(2)
C17 C18 C19 118.6(2)
F4 C19 C18 119.9(2)
F4 C19 C20 120.5(2)
C18 C19 C20 119.6(2)
F5 C20 C19 115.9(2)
F5 C20 C15 119.53(19)
C19 C20 C15 124.6(2)
C26 C21 C22 113.3(2)
C26 C21 B1 126.60(19)
C22 C21 B1 120.03(19)
F6 C22 C23 116.0(2)
F6 C22 C21 119.22(19)
C23 C22 C21 124.7(2)
F7 C23 C24 120.1(2)
F7 C23 C22 120.7(2)
C24 C23 C22 119.2(2)
F8 C24 C23 120.3(2)
F8 C24 C25 120.4(2)
C23 C24 C25 119.3(2)
F9 C25 C24 119.7(2)
F9 C25 C26 120.9(2)
C24 C25 C26 119.4(2)
F10 C26 C21 121.01(19)
F10 C26 C25 114.9(2)
C21 C26 C25 124.1(2)
C28 C27 C32 112.68(19)
C28 C27 B1 126.2(2)
C32 C27 B1 120.72(19)
F15 C28 C29 114.7(2)
F15 C28 C27 120.68(19)
C29 C28 C27 124.7(2)
F14 C29 C30 120.0(2)
F14 C29 C28 120.5(2)
C30 C29 C28 119.5(2)
F13 C30 C29 120.7(2)
F13 C30 C31 120.2(2)
C29 C30 C31 119.1(2)
F12 C31 C30 120.2(2)
F12 C31 C32 120.3(2)
C30 C31 C32 119.4(2)
F11 C32 C31 115.9(2)
F11 C32 C27 119.57(18)
C31 C32 C27 124.6(2)
C34 C33 H33A 109.5
C34 C33 H33B 109.5
H33A C33 H33B 109.5
C34 C33 H33C 109.5
H33A C33 H33C 109.5
H33B C33 H33C 109.5
C35 C34 C33 126.3(4)
C35 C34 C39 117.3(3)
C33 C34 C39 116.4(4)
C34 C35 C36 122.5(4)
C34 C35 H35 118.7
C36 C35 H35 118.7
C37 C36 C35 119.9(4)
C37 C36 H36 120.1
C35 C36 H36 120.1
C36 C37 C38 118.8(4)
C36 C37 H37 120.6
C38 C37 H37 120.6
C39 C38 C37 121.7(4)
C39 C38 H38 119.2
C37 C38 H38 119.2
C38 C39 C34 119.7(4)
C38 C39 H39 120.1
C34 C39 H39 120.1
C2 P1 C11 105.77(10)
C2 P1 C3 104.61(11)
C11 P1 C3 112.35(13)
C2 P1 C7 109.97(11)
C11 P1 C7 112.23(11)
C3 P1 C7 111.45(12)
C1 B1 C21 113.90(17)
C1 B1 C27 100.92(16)
C21 B1 C27 112.81(17)
C1 B1 C15 110.86(17)
C21 B1 C15 105.02(16)
C27 B1 C15 113.61(17)

loop_
_geom_bond_atom_site_label_1
_geom_bond_atom_site_label_2
_geom_bond_distance
C1 C2 1.333(3)
C1 B1 1.612(3)
C1 H1 0.90(2)
C2 P1 1.787(2)
C2 H2 1.01(3)
C3 C5 1.515(4)
C3 C4 1.544(4)
C3 C6 1.544(4)
C3 P1 1.887(3)
C4 H4A 0.9800
C4 H4B 0.9800
C4 H4C 0.9800
C5 H5A 0.9800
C5 H5B 0.9800
C5 H5C 0.9800
C6 H6A 0.9800
C6 H6B 0.9800
C6 H6C 0.9800
C7 C10 1.530(4)
C7 C8 1.542(4)
C7 C9 1.543(4)
C7 P1 1.888(2)
C8 H8A 0.9800
C8 H8B 0.9800
C8 H8C 0.9800
C9 H9A 0.9800
C9 H9B 0.9800
C9 H9C 0.9800
C10 H10A 0.9800
C10 H10B 0.9800
C10 H10C 0.9800
C11 C12 1.524(4)
C11 C13 1.536(4)
C11 C14 1.546(4)
C11 P1 1.887(2)
C12 H12A 0.9800
C12 H12B 0.9800
C12 H12C 0.9800
C13 H13A 0.9800
C13 H13B 0.9800
C13 H13C 0.9800
C14 H14A 0.9800
C14 H14B 0.9800
C14 H14C 0.9800
C15 C16 1.385(3)
C15 C20 1.386(3)
C15 B1 1.659(3)
C16 F1 1.354(3)
C16 C17 1.376(3)
C17 F2 1.351(3)
C17 C18 1.371(4)
C18 F3 1.341(3)
C18 C19 1.371(4)
C19 F4 1.346(3)
C19 C20 1.374(3)
C20 F5 1.356(3)
C21 C26 1.381(3)
C21 C22 1.381(3)
C21 B1 1.654(3)
C22 F6 1.359(3)
C22 C23 1.378(3)
C23 F7 1.349(3)
C23 C24 1.365(4)
C24 F8 1.349(3)
C24 C25 1.370(4)
C25 F9 1.345(3)
C25 C26 1.384(3)
C26 F10 1.354(3)
C27 C28 1.384(3)
C27 C32 1.389(3)
C27 B1 1.656(3)
C28 F15 1.361(3)
C28 C29 1.377(3)
C29 F14 1.353(3)
C29 C30 1.364(4)
C30 F13 1.347(3)
C30 C31 1.366(4)
C31 F12 1.346(3)
C31 C32 1.376(3)
C32 F11 1.353(3)
C33 C34 1.432(5)
C33 H33A 0.9800
C33 H33B 0.9800
C33 H33C 0.9800
C34 C35 1.327(5)
C34 C39 1.456(5)
C35 C36 1.431(6)
C35 H35 0.9500
C36 C37 1.317(6)
C36 H36 0.9500
C37 C38 1.436(6)
C37 H37 0.9500
C38 C39 1.324(5)
C38 H38 0.9500
C39 H39 0.9500
